data_4112381
loop_
_publ_author_name
'Benjamin V. Mork'
'T. Don Tilley'

_publ_section_title
;
 Synthons for Coordinatively Unsaturated Complexes of Tungsten, and Their
 Use for the Synthesis of High Oxidation-State Silylene Complexes
;
_journal_name_full 'Journal of the American Chemical Society'
_journal_page_first 4375
_journal_page_last 4385
_journal_paper_doi 10.1021/ja030548g
_journal_volume 126
_journal_year 2004
_chemical_formula_sum 'C46 H31 B F21 N P2 W'
_chemical_formula_weight 1258.36
_space_group_IT_number 2
_symmetry_cell_setting triclinic
_symmetry_space_group_name_Hall '-P 1'
_symmetry_space_group_name_H-M 'P -1'
_atom_sites_solution_hydrogens geom
_atom_sites_solution_primary direct
_atom_sites_solution_secondary difmap
_audit_creation_method SHELXL
_cell_angle_alpha 114.902(1)
_cell_angle_beta 110.473(1)
_cell_angle_gamma 94.868(1)
_cell_formula_units_Z 2
_cell_length_a 12.822(1)
_cell_length_b 14.878(1)
_cell_length_c 15.005(1)
_cell_measurement_reflns_used 4907
_cell_measurement_temperature 115(1)
_cell_measurement_theta_max 45.0
_cell_measurement_theta_min 4.0
_cell_volume 2339.8(3)
_computing_cell_refinement 'SAINT (Siemens)'
_computing_data_collection 'SMART (Siemens)'
_computing_data_reduction 'SAINT (Siemens)'
_computing_structure_refinement 'SHELXL-93 (Sheldrick, 1993)'
_computing_structure_solution 'SHELXS-86 (Sheldrick, 1990)'
_diffrn_ambient_temperature 115(1)
_diffrn_measurement_device 'Siemens SMART diffractometer'
_diffrn_measurement_method 'omega scans, 0.3 deg'
_diffrn_radiation_monochromator graphite
_diffrn_radiation_source 'fine-focus sealed tube'
_diffrn_radiation_type MoK\a
_diffrn_radiation_wavelength 0.71073
_diffrn_reflns_av_R_equivalents 0.0394
_diffrn_reflns_av_sigmaI/netI 0.0735
_diffrn_reflns_limit_h_max 14
_diffrn_reflns_limit_h_min -14
_diffrn_reflns_limit_k_max 16
_diffrn_reflns_limit_k_min -16
_diffrn_reflns_limit_l_max 14
_diffrn_reflns_limit_l_min -17
_diffrn_reflns_number 11764
_diffrn_reflns_theta_max 24.73
_diffrn_reflns_theta_min 2.01
_exptl_absorpt_coefficient_mu 2.656
_exptl_absorpt_correction_T_max 1.00
_exptl_absorpt_correction_T_min 0.07
_exptl_absorpt_correction_type empirical
_exptl_crystal_colour green
_exptl_crystal_density_diffrn 1.779
_exptl_crystal_description block
_exptl_crystal_F_000 1224
_exptl_crystal_size_max 0.17
_exptl_crystal_size_mid 0.06
_exptl_crystal_size_min 0.04
_refine_diff_density_max 1.456
_refine_diff_density_min -2.366
_refine_diff_density_rms 0.148
_refine_ls_extinction_method none
_refine_ls_goodness_of_fit_all 1.076
_refine_ls_goodness_of_fit_obs 1.118
_refine_ls_hydrogen_treatment constr
_refine_ls_matrix_type full
_refine_ls_number_parameters 657
_refine_ls_number_reflns 7425
_refine_ls_number_restraints 0
_refine_ls_restrained_S_all 1.076
_refine_ls_restrained_S_obs 1.118
_refine_ls_R_factor_all 0.0626
_refine_ls_R_factor_obs 0.0461
_refine_ls_shift/esd_max 0.003
_refine_ls_shift/esd_mean 0.000
_refine_ls_structure_factor_coef Fsqd
_refine_ls_weighting_details 'w=1/[\s^2^(Fo^2^)+(0.0619P)^2^+0.0000P] where P=(Fo^2^+2Fc^2^)/3'
_refine_ls_weighting_scheme calc
_refine_ls_wR_factor_all 0.1171
_refine_ls_wR_factor_obs 0.1096
_reflns_number_observed 6125
_reflns_number_total 7425
_reflns_observed_criterion >2sigma(I)
_cod_data_source_file ja030548g_c2_1.cif
_cod_data_source_block compound5
_cod_depositor_comments
;
The following automatic conversions were performed:

'_refine_ls_weighting_scheme' value 'calc
w=1/[\s^2^(Fo^2^)+(0.0619P)^2^+0.0000P] where P=(Fo^2^+2Fc^2^)/3' was
changed to 'calc'. New tag '_refine_ls_weighting_details' was
created. The value of the new tag was set to
'w=1/[\s^2^(Fo^2^)+(0.0619P)^2^+0.0000P] where P=(Fo^2^+2Fc^2^)/3'.

Automatic conversion script
Id: cif_fix_values 3143 2015-03-26 13:38:13Z robertas 
;
_cod_original_cell_volume 2340.1(4)
_cod_database_code 4112381

loop_
_symmetry_equiv_pos_as_xyz
'x, y, z'
'-x, -y, -z'

loop_
_atom_site_aniso_label
_atom_site_aniso_U_11
_atom_site_aniso_U_22
_atom_site_aniso_U_33
_atom_site_aniso_U_23
_atom_site_aniso_U_13
_atom_site_aniso_U_12
W1 0.0256(2) 0.0179(2) 0.0237(2) 0.01151(12) 0.01316(12) 0.00748(12)
P1 0.0183(9) 0.0181(9) 0.0310(10) 0.0116(8) 0.0117(8) 0.0055(8)
P2 0.0250(10) 0.0209(10) 0.0265(10) 0.0115(8) 0.0103(8) 0.0033(8)
N1 0.021(3) 0.008(3) 0.019(3) 0.003(2) 0.009(2) -0.002(2)
C1 0.022(4) 0.010(3) 0.018(3) 0.005(3) 0.000(3) 0.000(3)
C2 0.031(4) 0.018(4) 0.013(3) 0.006(3) 0.002(3) 0.009(3)
C3 0.026(4) 0.027(4) 0.039(4) 0.026(4) 0.017(3) 0.010(3)
C4 0.019(4) 0.029(4) 0.025(4) 0.011(3) 0.007(3) -0.001(3)
C5 0.027(4) 0.023(4) 0.019(4) 0.016(3) 0.005(3) 0.003(3)
C6 0.026(4) 0.022(4) 0.039(4) 0.017(4) 0.007(3) 0.002(3)
C7 0.048(5) 0.024(4) 0.028(4) 0.010(3) 0.014(4) 0.008(4)
C8 0.041(5) 0.044(5) 0.051(5) 0.032(4) 0.031(4) 0.028(4)
C9 0.021(4) 0.052(5) 0.033(5) 0.018(4) -0.001(3) 0.000(4)
C10 0.037(4) 0.034(4) 0.024(4) 0.015(4) 0.010(3) 0.005(4)
C11 0.075(6) 0.021(4) 0.022(4) 0.005(3) 0.011(4) 0.001(4)
C12 0.030(4) 0.038(5) 0.041(5) 0.020(4) 0.009(4) -0.004(4)
C13 0.029(4) 0.023(4) 0.069(6) 0.014(4) 0.022(4) 0.003(4)
C14 0.033(4) 0.022(4) 0.066(6) 0.029(4) 0.029(4) 0.018(3)
C15 0.019(4) 0.036(5) 0.039(4) 0.017(4) 0.008(3) 0.007(3)
C16 0.030(4) 0.038(5) 0.047(5) 0.021(4) 0.028(4) 0.013(4)
C17 0.021(4) 0.023(4) 0.016(3) 0.006(3) 0.009(3) 0.006(3)
C18 0.021(4) 0.024(4) 0.021(4) 0.007(3) 0.009(3) 0.007(3)
C19 0.039(4) 0.021(4) 0.030(4) 0.014(3) 0.022(4) 0.014(3)
C20 0.046(5) 0.034(4) 0.023(4) 0.021(3) 0.022(4) 0.023(4)
C21 0.025(4) 0.039(5) 0.026(4) 0.017(4) 0.011(3) 0.016(4)
C22 0.021(4) 0.018(4) 0.023(4) 0.010(3) 0.010(3) 0.008(3)
C23 0.017(3) 0.018(4) 0.021(4) 0.007(3) 0.009(3) 0.002(3)
C24 0.017(3) 0.026(4) 0.031(4) 0.017(3) 0.012(3) 0.006(3)
C25 0.025(4) 0.020(4) 0.026(4) 0.005(3) 0.013(3) 0.001(3)
C26 0.022(4) 0.027(4) 0.021(4) 0.004(3) 0.011(3) -0.004(3)
C27 0.022(4) 0.039(5) 0.023(4) 0.019(4) 0.010(3) 0.005(3)
C28 0.016(3) 0.020(4) 0.029(4) 0.008(3) 0.010(3) 0.002(3)
C29 0.019(3) 0.022(4) 0.016(3) 0.010(3) 0.008(3) 0.006(3)
C30 0.022(4) 0.018(4) 0.020(4) 0.010(3) 0.008(3) 0.005(3)
C31 0.018(4) 0.037(4) 0.015(3) 0.012(3) 0.008(3) 0.011(3)
C32 0.016(3) 0.022(4) 0.022(4) 0.012(3) 0.007(3) 0.000(3)
C33 0.019(3) 0.014(3) 0.020(3) 0.009(3) 0.007(3) 0.003(3)
C34 0.014(3) 0.021(4) 0.017(3) 0.007(3) 0.009(3) 0.009(3)
C35 0.016(3) 0.016(3) 0.019(3) 0.010(3) 0.006(3) 0.003(3)
C36 0.013(3) 0.017(3) 0.023(4) 0.010(3) 0.006(3) 0.003(3)
C37 0.024(4) 0.013(3) 0.019(3) 0.007(3) 0.009(3) 0.000(3)
C38 0.019(3) 0.022(4) 0.032(4) 0.013(3) 0.020(3) 0.009(3)
C39 0.016(3) 0.021(4) 0.027(4) 0.014(3) 0.011(3) 0.005(3)
C40 0.024(4) 0.013(3) 0.014(3) 0.001(3) 0.010(3) 0.001(3)
C41 0.068(7) 0.048(6) 0.076(7) 0.048(6) 0.048(6) 0.031(5)
C42 0.072(7) 0.096(9) 0.115(10) 0.092(8) 0.075(7) 0.064(7)
C43 0.048(6) 0.116(10) 0.122(10) 0.107(9) 0.060(7) 0.056(7)
C44 0.039(5) 0.085(8) 0.083(8) 0.067(7) 0.023(5) 0.025(5)
C45 0.039(5) 0.052(6) 0.064(6) 0.041(5) 0.026(5) 0.019(4)
C46 0.055(5) 0.038(5) 0.063(6) 0.036(5) 0.045(5) 0.031(4)
B3 0.013(4) 0.016(4) 0.019(4) 0.006(3) 0.004(3) -0.002(3)
F1 0.022(2) 0.026(2) 0.029(2) 0.014(2) 0.006(2) 0.003(2)
F2 0.049(3) 0.027(2) 0.046(3) 0.022(2) 0.025(2) 0.007(2)
F3 0.062(3) 0.048(3) 0.043(3) 0.035(2) 0.028(2) 0.032(3)
F4 0.033(2) 0.061(3) 0.030(2) 0.026(2) 0.007(2) 0.022(2)
F5 0.020(2) 0.037(2) 0.030(2) 0.018(2) 0.006(2) 0.006(2)
F6 0.030(2) 0.020(2) 0.031(2) 0.012(2) 0.014(2) 0.012(2)
F7 0.037(2) 0.023(2) 0.028(2) 0.000(2) 0.018(2) 0.001(2)
F8 0.039(3) 0.038(3) 0.017(2) 0.004(2) 0.007(2) -0.008(2)
F9 0.030(2) 0.048(3) 0.025(2) 0.023(2) 0.005(2) 0.006(2)
F10 0.027(2) 0.026(2) 0.025(2) 0.014(2) 0.007(2) 0.008(2)
F11 0.026(2) 0.021(2) 0.035(2) 0.012(2) 0.017(2) 0.012(2)
F12 0.027(2) 0.033(2) 0.045(3) 0.019(2) 0.026(2) 0.015(2)
F13 0.023(2) 0.032(2) 0.033(2) 0.015(2) 0.013(2) 0.001(2)
F14 0.030(2) 0.019(2) 0.031(2) 0.010(2) 0.016(2) 0.005(2)
F15 0.021(2) 0.020(2) 0.029(2) 0.014(2) 0.015(2) 0.011(2)
F16 0.018(2) 0.026(2) 0.018(2) 0.009(2) 0.005(2) 0.004(2)
F17 0.032(2) 0.024(2) 0.019(2) 0.002(2) 0.012(2) 0.003(2)
F18 0.030(2) 0.034(2) 0.033(2) 0.015(2) 0.021(2) 0.015(2)
F19 0.014(2) 0.028(2) 0.031(2) 0.015(2) 0.007(2) 0.005(2)
F20 0.016(2) 0.025(2) 0.019(2) 0.004(2) 0.005(2) 0.003(2)

loop_
_atom_site_label
_atom_site_type_symbol
_atom_site_fract_x
_atom_site_fract_y
_atom_site_fract_z
_atom_site_U_iso_or_equiv
_atom_site_thermal_displace_type
_atom_site_occupancy
_atom_site_calc_flag
_atom_site_refinement_flags
W1 W 0.05240(2) -0.02150(2) 0.16499(2) 0.02085(11) Uani 1 d .
P1 P -0.13433(15) 0.01651(14) 0.15097(15) 0.0222(4) Uani 1 d .
P2 P 0.1131(2) 0.16320(14) 0.29083(15) 0.0245(4) Uani 1 d .
N1 N 0.0148(4) -0.0061(4) 0.0397(4) 0.0173(12) Uani 1 d .
C1 C -0.0115(5) -0.1747(5) 0.1655(5) 0.0203(15) Uani 1 d .
C2 C 0.0512(6) -0.1957(5) 0.0993(5) 0.024(2) Uani 1 d .
C3 C 0.1691(6) -0.1340(5) 0.1658(6) 0.026(2) Uani 1 d .
C4 C 0.1781(6) -0.0748(6) 0.2755(6) 0.026(2) Uani 1 d .
C5 C 0.0703(6) -0.0988(5) 0.2760(5) 0.023(2) Uani 1 d .
C6 C -0.1315(6) -0.2330(5) 0.1290(6) 0.031(2) Uani 1 d .
H6A H -0.1584(15) -0.1990(20) 0.1852(16) 0.037 Uiso 1 calc R
H6B H -0.1329(9) -0.3034(11) 0.1162(34) 0.037 Uiso 1 calc R
H6C H -0.1823(9) -0.2350(29) 0.0616(20) 0.037 Uiso 1 calc R
C7 C 0.0010(7) -0.2765(6) -0.0174(6) 0.035(2) Uani 1 d .
H7A H -0.0786(15) -0.2756(24) -0.0543(10) 0.042 Uiso 1 calc R
H7B H 0.0009(37) -0.3443(7) -0.0223(6) 0.042 Uiso 1 calc R
H7C H 0.0476(24) -0.2626(21) -0.0521(11) 0.042 Uiso 1 calc R
C8 C 0.2659(7) -0.1406(6) 0.1326(6) 0.036(2) Uani 1 d .
H8A H 0.2990(26) -0.1950(24) 0.1411(36) 0.043 Uiso 1 calc R
H8B H 0.3257(19) -0.0745(13) 0.1784(25) 0.043 Uiso 1 calc R
H8C H 0.2368(10) -0.1565(35) 0.0564(12) 0.043 Uiso 1 calc R
C9 C 0.2930(6) -0.0151(7) 0.3720(6) 0.041(2) Uani 1 d .
H9A H 0.3366(18) 0.0312(28) 0.3585(17) 0.049 Uiso 1 calc R
H9B H 0.3368(18) -0.0630(7) 0.3839(24) 0.049 Uiso 1 calc R
H9C H 0.2805(6) 0.0254(30) 0.4365(10) 0.049 Uiso 1 calc R
C10 C 0.0475(7) -0.0688(6) 0.3746(6) 0.032(2) Uani 1 d .
H10A H 0.0771(35) -0.1102(24) 0.4089(21) 0.039 Uiso 1 calc R
H10B H -0.0360(7) -0.0808(33) 0.3533(7) 0.039 Uiso 1 calc R
H10C H 0.0864(32) 0.0043(10) 0.4261(16) 0.039 Uiso 1 calc R
C11 C 0.2008(8) 0.2111(6) 0.4342(6) 0.045(2) Uani 1 d .
H11A H 0.1619(22) 0.1765(29) 0.4615(11) 0.054 Uiso 1 calc R
H11B H 0.2117(37) 0.2855(9) 0.4738(8) 0.054 Uiso 1 calc R
H11C H 0.2764(18) 0.1972(35) 0.4447(7) 0.054 Uiso 1 calc R
C12 C 0.1956(6) 0.2372(6) 0.2560(6) 0.039(2) Uani 1 d .
H12A H 0.1508(18) 0.2220(28) 0.1809(14) 0.047 Uiso 1 calc R
H12B H 0.2685(19) 0.2187(26) 0.2630(37) 0.047 Uiso 1 calc R
H12C H 0.2121(34) 0.3108(6) 0.3051(25) 0.047 Uiso 1 calc R
C13 C -0.0098(6) 0.2180(6) 0.2890(7) 0.044(2) Uani 1 d .
H13A H -0.0277(6) 0.2228(6) 0.3496(7) 0.052 Uiso 1 calc R
H13B H 0.0104(6) 0.2883(6) 0.2989(7) 0.052 Uiso 1 calc R
C14 C -0.1161(6) 0.1501(5) 0.1806(7) 0.034(2) Uani 1 d .
H14A H -0.1054(6) 0.1579(5) 0.1217(7) 0.041 Uiso 1 calc R
H14B H -0.1859(6) 0.1715(5) 0.1853(7) 0.041 Uiso 1 calc R
C15 C -0.2574(6) -0.0531(6) 0.0180(6) 0.033(2) Uani 1 d .
H15A H -0.2827(25) -0.1251(10) 0.0001(17) 0.040 Uiso 1 calc R
H15B H -0.2346(12) -0.0505(30) -0.0369(8) 0.040 Uiso 1 calc R
H15C H -0.3210(15) -0.0213(22) 0.0195(12) 0.040 Uiso 1 calc R
C16 C -0.1935(6) 0.0137(6) 0.2439(6) 0.034(2) Uani 1 d .
H16A H -0.2109(36) -0.0565(9) 0.2330(26) 0.041 Uiso 1 calc R
H16B H -0.2646(22) 0.0360(34) 0.2298(25) 0.041 Uiso 1 calc R
H16C H -0.1368(17) 0.0603(27) 0.3189(6) 0.041 Uiso 1 calc R
C17 C -0.3460(5) 0.3174(5) 0.3038(5) 0.0207(15) Uani 1 d .
C18 C -0.4281(6) 0.2400(5) 0.2911(5) 0.023(2) Uani 1 d .
C19 C -0.4062(6) 0.1822(5) 0.3431(6) 0.027(2) Uani 1 d .
C20 C -0.2937(7) 0.2005(6) 0.4150(5) 0.028(2) Uani 1 d .
C21 C -0.2094(6) 0.2764(6) 0.4320(6) 0.029(2) Uani 1 d .
C22 C -0.2350(5) 0.3338(5) 0.3798(5) 0.0202(15) Uani 1 d .
C23 C -0.4526(5) 0.3063(5) 0.1038(5) 0.0190(14) Uani 1 d .
C24 C -0.4527(5) 0.2056(5) 0.0463(5) 0.023(2) Uani 1 d .
C25 C -0.5019(6) 0.1492(5) -0.0660(5) 0.025(2) Uani 1 d .
C26 C -0.5528(6) 0.1944(6) -0.1263(5) 0.026(2) Uani 1 d .
C27 C -0.5546(6) 0.2949(6) -0.0736(5) 0.027(2) Uani 1 d .
C28 C -0.5037(5) 0.3483(5) 0.0387(5) 0.023(2) Uani 1 d .
C29 C -0.2831(5) 0.4688(5) 0.2545(5) 0.0183(14) Uani 1 d .
C30 C -0.1945(6) 0.4356(5) 0.2266(5) 0.0204(15) Uani 1 d .
C31 C -0.1015(5) 0.4987(6) 0.2357(5) 0.023(2) Uani 1 d .
C32 C -0.0946(5) 0.6014(5) 0.2716(5) 0.0196(15) Uani 1 d .
C33 C -0.1802(5) 0.6388(5) 0.2978(5) 0.0181(14) Uani 1 d .
C34 C -0.2713(5) 0.5724(5) 0.2874(5) 0.0171(14) Uani 1 d .
C35 C -0.4780(5) 0.4372(5) 0.2867(5) 0.0167(14) Uani 1 d .
C36 C -0.4339(5) 0.5134(5) 0.3940(5) 0.0179(14) Uani 1 d .
C37 C -0.4965(6) 0.5676(5) 0.4443(5) 0.0193(14) Uani 1 d .
C38 C -0.6149(5) 0.5436(5) 0.3858(5) 0.0208(15) Uani 1 d .
C39 C -0.6655(5) 0.4655(5) 0.2800(5) 0.0198(15) Uani 1 d .
C40 C -0.5972(5) 0.4149(5) 0.2341(5) 0.0188(14) Uani 1 d .
C41 C -0.7909(8) 0.5734(7) 0.0840(8) 0.050(2) Uani 1 d .
C42 C -0.6759(10) 0.5928(9) 0.1116(10) 0.064(3) Uani 1 d .
C43 C -0.5998(9) 0.6626(10) 0.2154(11) 0.066(3) Uani 1 d .
C44 C -0.6423(8) 0.7140(9) 0.2929(9) 0.059(3) Uani 1 d .
C45 C -0.7614(7) 0.6926(7) 0.2642(8) 0.045(2) Uani 1 d .
C46 C -0.8380(7) 0.6219(6) 0.1590(7) 0.040(2) Uani 1 d .
B3 B -0.3897(6) 0.3815(6) 0.2378(6) 0.019(2) Uani 1 d .
F1 F -0.5396(3) 0.2170(3) 0.2202(3) 0.0271(9) Uani 1 d .
F2 F -0.4921(4) 0.1100(3) 0.3267(3) 0.0375(10) Uani 1 d .
F3 F -0.2692(4) 0.1441(4) 0.4665(3) 0.0430(12) Uani 1 d .
F4 F -0.0987(4) 0.2953(4) 0.5026(3) 0.0414(12) Uani 1 d .
F5 F -0.1459(3) 0.4098(3) 0.4070(3) 0.0298(9) Uani 1 d .
F6 F -0.4030(3) 0.1529(3) 0.0975(3) 0.0265(9) Uani 1 d .
F7 F -0.4998(3) 0.0501(3) -0.1165(3) 0.0336(10) Uani 1 d .
F8 F -0.6007(4) 0.1415(3) -0.2358(3) 0.0379(11) Uani 1 d .
F9 F -0.6068(3) 0.3407(3) -0.1308(3) 0.0345(10) Uani 1 d .
F10 F -0.5073(3) 0.4476(3) 0.0850(3) 0.0262(9) Uani 1 d .
F11 F -0.1958(3) 0.3349(3) 0.1893(3) 0.0258(9) Uani 1 d .
F12 F -0.0182(3) 0.4613(3) 0.2110(3) 0.0312(10) Uani 1 d .
F13 F -0.0061(3) 0.6647(3) 0.2799(3) 0.0298(9) Uani 1 d .
F14 F -0.1752(3) 0.7390(3) 0.3325(3) 0.0268(9) Uani 1 d .
F15 F -0.3519(3) 0.6176(3) 0.3124(3) 0.0209(8) Uani 1 d .
F16 F -0.3181(3) 0.5402(3) 0.4578(3) 0.0221(8) Uani 1 d .
F17 F -0.4463(3) 0.6447(3) 0.5473(3) 0.0279(9) Uani 1 d .
F18 F -0.6793(3) 0.5944(3) 0.4319(3) 0.0300(9) Uani 1 d .
F19 F -0.7812(3) 0.4391(3) 0.2224(3) 0.0246(9) Uani 1 d .
F20 F -0.6565(3) 0.3384(3) 0.1290(3) 0.0237(9) Uani 1 d .
F21 F -0.8621(6) 0.5035(6) -0.0125(6) 0.066(2) Uiso 0.75 d P
F21A F -0.5750(20) 0.7621(18) 0.3798(19) 0.065(6) Uiso 0.25 d P

loop_
_atom_type_symbol
_atom_type_description
_atom_type_scat_dispersion_real
_atom_type_scat_dispersion_imag
_atom_type_scat_source
C C 0.0033 0.0016 'International Tables Vol C Tables 4.2.6.8 and 6.1.1.4'
H H 0.0000 0.0000 'International Tables Vol C Tables 4.2.6.8 and 6.1.1.4'
B B 0.0013 0.0007 'International Tables Vol C Tables 4.2.6.8 and 6.1.1.4'
F F 0.0171 0.0103 'International Tables Vol C Tables 4.2.6.8 and 6.1.1.4'
P P 0.1023 0.0942 'International Tables Vol C Tables 4.2.6.8 and 6.1.1.4'
W W -0.8490 6.8722 'International Tables Vol C Tables 4.2.6.8 and 6.1.1.4'
N N 0.0061 0.0033 'International Tables Vol C Tables 4.2.6.8 and 6.1.1.4'

loop_
_geom_angle_atom_site_label_1
_geom_angle_atom_site_label_2
_geom_angle_atom_site_label_3
_geom_angle
_geom_angle_site_symmetry_1
N1 W1 C4 144.6(2) .
N1 W1 C3 110.7(2) .
C4 W1 C3 36.4(2) .
N1 W1 C2 102.7(2) .
C4 W1 C2 59.3(2) .
C3 W1 C2 35.6(2) .
N1 W1 C5 160.7(2) .
C4 W1 C5 34.8(2) .
C3 W1 C5 59.7(2) .
C2 W1 C5 59.4(2) .
N1 W1 C1 125.1(2) .
C4 W1 C1 59.1(2) .
C3 W1 C1 59.8(2) .
C2 W1 C1 35.6(2) .
C5 W1 C1 36.1(2) .
N1 W1 P2 94.7(2) .
C4 W1 P2 99.3(2) .
C3 W1 P2 125.6(2) .
C2 W1 P2 158.6(2) .
C5 W1 P2 104.4(2) .
C1 W1 P2 136.8(2) .
N1 W1 P1 82.5(2) .
C4 W1 P1 132.1(2) .
C3 W1 P1 149.6(2) .
C2 W1 P1 116.3(2) .
C5 W1 P1 98.7(2) .
C1 W1 P1 90.1(2) .
P2 W1 P1 78.06(6) .
C16 P1 C14 101.6(4) .
C16 P1 C15 104.0(4) .
C14 P1 C15 103.2(4) .
C16 P1 W1 121.0(3) .
C14 P1 W1 107.2(2) .
C15 P1 W1 117.5(2) .
C12 P2 C11 103.2(4) .
C12 P2 C13 103.4(4) .
C11 P2 C13 103.4(4) .
C12 P2 W1 112.8(3) .
C11 P2 W1 119.9(3) .
C13 P2 W1 112.4(3) .
N1 N1 W1 176.0(7) 2
C2 C1 C5 107.1(6) .
C2 C1 C6 124.8(6) .
C5 C1 C6 127.4(6) .
C2 C1 W1 71.8(4) .
C5 C1 W1 71.8(4) .
C6 C1 W1 128.9(5) .
C3 C2 C1 109.0(6) .
C3 C2 C7 126.9(7) .
C1 C2 C7 123.8(6) .
C3 C2 W1 71.7(4) .
C1 C2 W1 72.6(4) .
C7 C2 W1 126.0(5) .
C2 C3 C4 106.3(6) .
C2 C3 C8 126.5(7) .
C4 C3 C8 126.7(6) .
C2 C3 W1 72.6(4) .
C4 C3 W1 71.5(4) .
C8 C3 W1 127.3(5) .
C5 C4 C3 109.6(6) .
C5 C4 C9 127.5(6) .
C3 C4 C9 121.9(6) .
C5 C4 W1 73.5(4) .
C3 C4 W1 72.1(4) .
C9 C4 W1 129.8(5) .
C4 C5 C1 108.0(6) .
C4 C5 C10 126.1(6) .
C1 C5 C10 124.9(6) .
C4 C5 W1 71.6(4) .
C1 C5 W1 72.2(3) .
C10 C5 W1 130.7(5) .
C14 C13 P2 110.2(5) .
C13 C14 P1 108.8(5) .
C18 C17 C22 112.6(6) .
C18 C17 B3 118.6(6) .
C22 C17 B3 128.7(6) .
F1 C18 C19 115.9(6) .
F1 C18 C17 118.5(6) .
C19 C18 C17 125.6(6) .
F2 C19 C18 121.2(6) .
F2 C19 C20 119.9(6) .
C18 C19 C20 118.8(7) .
F3 C20 C21 121.5(6) .
F3 C20 C19 120.2(7) .
C21 C20 C19 118.3(6) .
F4 C21 C20 118.9(6) .
F4 C21 C22 119.9(7) .
C20 C21 C22 121.2(6) .
F5 C22 C21 115.9(6) .
F5 C22 C17 120.7(6) .
C21 C22 C17 123.4(6) .
C24 C23 C28 113.6(6) .
C24 C23 B3 127.4(6) .
C28 C23 B3 118.8(6) .
F6 C24 C23 121.6(6) .
F6 C24 C25 114.2(6) .
C23 C24 C25 124.2(6) .
F7 C25 C26 119.7(6) .
F7 C25 C24 120.6(6) .
C26 C25 C24 119.6(6) .
F8 C26 C25 120.8(6) .
F8 C26 C27 120.3(7) .
C25 C26 C27 118.9(6) .
F9 C27 C26 120.3(6) .
F9 C27 C28 120.2(6) .
C26 C27 C28 119.5(7) .
F10 C28 C23 119.6(6) .
F10 C28 C27 116.1(6) .
C23 C28 C27 124.2(6) .
C34 C29 C30 112.4(6) .
C34 C29 B3 129.0(6) .
C30 C29 B3 118.5(6) .
F11 C30 C31 115.6(6) .
F11 C30 C29 119.6(6) .
C31 C30 C29 124.9(6) .
F12 C31 C32 119.8(6) .
F12 C31 C30 121.0(6) .
C32 C31 C30 119.1(6) .
F13 C32 C31 120.6(6) .
F13 C32 C33 120.3(6) .
C31 C32 C33 119.1(6) .
F14 C33 C32 119.9(6) .
F14 C33 C34 120.6(5) .
C32 C33 C34 119.5(6) .
F15 C34 C29 121.1(6) .
F15 C34 C33 114.0(5) .
C29 C34 C33 124.9(6) .
C36 C35 C40 112.4(6) .
C36 C35 B3 119.6(5) .
C40 C35 B3 128.0(6) .
F16 C36 C37 115.2(5) .
F16 C36 C35 119.1(5) .
C37 C36 C35 125.7(6) .
F17 C37 C36 122.2(6) .
F17 C37 C38 119.0(6) .
C36 C37 C38 118.7(6) .
F18 C38 C39 120.6(6) .
F18 C38 C37 120.7(6) .
C39 C38 C37 118.7(6) .
F19 C39 C38 119.7(6) .
F19 C39 C40 120.8(6) .
C38 C39 C40 119.5(6) .
F20 C40 C39 114.5(5) .
F20 C40 C35 120.7(5) .
C39 C40 C35 124.8(6) .
F21 C41 C42 119.5(9) .
F21 C41 C46 117.3(9) .
C42 C41 C46 123.0(10) .
C41 C42 C43 119.7(9) .
C42 C43 C44 119.5(9) .
F21A C44 C45 122.9(16) .
F21A C44 C43 115.9(15) .
C45 C44 C43 120.5(10) .
C46 C45 C44 119.7(9) .
C45 C46 C41 117.5(8) .
C17 B3 C35 103.5(5) .
C17 B3 C23 112.7(5) .
C35 B3 C23 113.2(5) .
C17 B3 C29 114.5(5) .
C35 B3 C29 111.1(5) .
C23 B3 C29 102.2(5) .

loop_
_geom_bond_atom_site_label_1
_geom_bond_atom_site_label_2
_geom_bond_distance
_geom_bond_site_symmetry_2
W1 N1 1.888(5) .
W1 C4 2.330(7) .
W1 C3 2.339(7) .
W1 C2 2.350(7) .
W1 C5 2.354(6) .
W1 C1 2.360(6) .
W1 P2 2.442(2) .
W1 P1 2.465(2) .
P1 C16 1.817(7) .
P1 C14 1.819(7) .
P1 C15 1.823(7) .
P2 C12 1.810(8) .
P2 C11 1.811(7) .
P2 C13 1.832(8) .
N1 N1 1.216(10) 2
C1 C2 1.439(9) .
C1 C5 1.460(9) .
C1 C6 1.485(9) .
C2 C3 1.435(10) .
C2 C7 1.495(9) .
C3 C4 1.458(10) .
C3 C8 1.487(9) .
C4 C5 1.402(9) .
C4 C9 1.503(9) .
C5 C10 1.497(9) .
C13 C14 1.535(11) .
C17 C18 1.393(9) .
C17 C22 1.400(9) .
C17 B3 1.643(10) .
C18 F1 1.356(7) .
C18 C19 1.370(10) .
C19 F2 1.349(8) .
C19 C20 1.385(10) .
C20 F3 1.350(8) .
C20 C21 1.367(10) .
C21 F4 1.359(8) .
C21 C22 1.371(10) .
C22 F5 1.348(7) .
C23 C24 1.378(9) .
C23 C28 1.383(9) .
C23 B3 1.663(9) .
C24 F6 1.365(7) .
C24 C25 1.385(9) .
C25 F7 1.352(8) .
C25 C26 1.368(10) .
C26 F8 1.348(7) .
C26 C27 1.373(10) .
C27 F9 1.349(8) .
C27 C28 1.382(9) .
C28 F10 1.355(8) .
C29 C34 1.381(9) .
C29 C30 1.402(9) .
C29 B3 1.675(10) .
C30 F11 1.358(8) .
C30 C31 1.381(9) .
C31 F12 1.339(7) .
C31 C32 1.372(10) .
C32 F13 1.345(7) .
C32 C33 1.375(9) .
C33 F14 1.344(7) .
C33 C34 1.382(9) .
C34 F15 1.357(7) .
C35 C36 1.384(9) .
C35 C40 1.385(9) .
C35 B3 1.654(9) .
C36 F16 1.365(7) .
C36 C37 1.374(9) .
C37 F17 1.343(7) .
C37 C38 1.384(9) .
C38 F18 1.340(7) .
C38 C39 1.375(9) .
C39 F19 1.349(7) .
C39 C40 1.381(9) .
C40 F20 1.365(7) .
C41 F21 1.288(11) .
C41 C42 1.353(13) .
C41 C46 1.421(11) .
C42 C43 1.36(2) .
C43 C44 1.414(14) .
C44 F21A 1.13(2) .
C44 C45 1.400(12) .
C45 C46 1.380(12) .
